data_7135554
loop_
_publ_author_name
'd'Agostino, Simone'
'Vitale, Andrea'
'Kapadiya, Yashraj'
'Gingras, Marc'
'Negri, Fabrizia'
'Ceroni, Paola'
'Fermi, Andrea'

_publ_section_title
;
 Polymorphism-dependent room-temperature phosphorescence of a
 persulfurated benzene.
;
_journal_issue 24
_journal_name_full 'Chemical communications (Cambridge, England)'
_journal_page_first 6567
_journal_page_last 6571
_journal_paper_doi 10.1039/d6cc00320f
_journal_volume 62
_journal_year 2026
_chemical_formula_moiety 'C60 H66 S6'
_chemical_formula_sum 'C60 H66 S6'
_chemical_formula_weight 979.48
_space_group_crystal_system trigonal
_space_group_IT_number 148
_space_group_name_Hall '-R 3'
_space_group_name_H-M_alt 'R -3 :H'
_atom_sites_solution_hydrogens geom
_atom_sites_solution_primary dual
_audit_creation_date 2025-11-05
_audit_creation_method
;
Olex2 1.5
(compiled 2023.02.24 svn.rf166f9f3 for OlexSys, GUI svn.r6725)
;
_audit_update_record
;
2026-01-13 deposited with the CCDC.	2026-03-02 downloaded from the CCDC.
;
_cell_angle_alpha 90
_cell_angle_beta 90
_cell_angle_gamma 120
_cell_formula_units_Z 3
_cell_length_a 22.3260(6)
_cell_length_b 22.3260(6)
_cell_length_c 8.9976(3)
_cell_measurement_reflns_used 4423
_cell_measurement_temperature 273(2)
_cell_measurement_theta_max 28.9020
_cell_measurement_theta_min 2.4950
_cell_volume 3884.0(2)
_computing_cell_refinement 'CrysAlisPro 1.171.44.100a (Rigaku OD, 2025)'
_computing_data_collection 'CrysAlisPro 1.171.44.100a (Rigaku OD, 2025)'
_computing_data_reduction 'CrysAlisPro 1.171.44.100a (Rigaku OD, 2025)'
_computing_molecular_graphics 'Olex2 1.5 (Dolomanov et al., 2009)'
_computing_publication_material 'Olex2 1.5 (Dolomanov et al., 2009)'
_computing_structure_refinement 'SHELXL 2016/6 (Sheldrick, 2015)'
_computing_structure_solution 'SHELXT 2014/5 (Sheldrick, 2014)'
_diffrn_ambient_temperature 273(2)
_diffrn_detector 'CCD plate'
_diffrn_detector_area_resol_mean 16.1385
_diffrn_detector_type Sapphire3
_diffrn_measured_fraction_theta_full 0.999
_diffrn_measured_fraction_theta_max 0.890
_diffrn_measurement_details
;
List of Runs (angles in degrees, time in seconds):

  # Type    Start    End  Width  t~exp~   \w     \q     \k     \f   Frames
#--------------------------------------------------------------------------
  1  \w    -11.00  14.00   1.00   25.00    --   17.30  77.00-120.00   25
  2  \w     -7.00  26.00   1.00   25.00    --   17.30  77.00  90.00   33
  3  \w    -50.00  38.00   1.00   25.00    --   17.30 -38.00-180.00   88
  4  \w     20.00  81.00   1.00   25.00    --   17.30  57.00   0.00   61
  5  \w    -29.00  44.00   1.00   25.00    --   17.30 -77.00 120.00   73
  6  \w    -17.00  11.00   1.00   25.00    --   17.30 -99.00  90.00   28
  7  \w      0.00  53.00   1.00   25.00    --   17.30  57.00 -30.00   53
;
_diffrn_measurement_device 'four-circle diffractometer'
_diffrn_measurement_device_type 'Xcalibur, Sapphire3'
_diffrn_measurement_method '\w scans'
_diffrn_orient_matrix_type 'CrysAlisPro convention (1999,Acta A55,543-557)'
_diffrn_orient_matrix_UB_11 -0.0083772000
_diffrn_orient_matrix_UB_12 -0.0336436000
_diffrn_orient_matrix_UB_13 0.0234144000
_diffrn_orient_matrix_UB_21 -0.0083623000
_diffrn_orient_matrix_UB_22 0.0068779000
_diffrn_orient_matrix_UB_23 0.0717118000
_diffrn_orient_matrix_UB_31 -0.0347165000
_diffrn_orient_matrix_UB_32 -0.0129221000
_diffrn_orient_matrix_UB_33 -0.0228970000
_diffrn_radiation_monochromator graphite
_diffrn_radiation_probe x-ray
_diffrn_radiation_type 'Mo K\a'
_diffrn_radiation_wavelength 0.71073
_diffrn_reflns_av_R_equivalents 0.0413
_diffrn_reflns_av_unetI/netI 0.0366
_diffrn_reflns_Laue_measured_fraction_full 0.999
_diffrn_reflns_Laue_measured_fraction_max 0.890
_diffrn_reflns_limit_h_max 29
_diffrn_reflns_limit_h_min -29
_diffrn_reflns_limit_k_max 30
_diffrn_reflns_limit_k_min -29
_diffrn_reflns_limit_l_max 12
_diffrn_reflns_limit_l_min -11
_diffrn_reflns_number 10277
_diffrn_reflns_point_group_measured_fraction_full 0.999
_diffrn_reflns_point_group_measured_fraction_max 0.890
_diffrn_reflns_theta_full 25.000
_diffrn_reflns_theta_max 29.469
_diffrn_reflns_theta_min 2.497
_diffrn_source 'fine-focus sealed X-ray tube'
_diffrn_source_type 'Enhance (Mo) X-ray Source'
_exptl_absorpt_coefficient_mu 0.303
_exptl_absorpt_correction_T_max 1.00000
_exptl_absorpt_correction_T_min 0.94877
_exptl_absorpt_correction_type multi-scan
_exptl_absorpt_process_details
;
CrysAlisPro 1.171.44.100a (Rigaku Oxford Diffraction, 2025)
Empirical absorption correction using spherical harmonics,
implemented in SCALE3 ABSPACK scaling algorithm.
;
_exptl_crystal_colour 'clear yellowish yellow'
_exptl_crystal_colour_lustre clear
_exptl_crystal_colour_modifier yellowish
_exptl_crystal_colour_primary yellow
_exptl_crystal_density_diffrn 1.256
_exptl_crystal_description block
_exptl_crystal_F_000 1566
_exptl_crystal_size_max 0.05
_exptl_crystal_size_mid 0.03
_exptl_crystal_size_min 0.01
_refine_diff_density_max 0.480
_refine_diff_density_min -0.244
_refine_diff_density_rms 0.065
_refine_ls_extinction_method none
_refine_ls_goodness_of_fit_ref 1.079
_refine_ls_hydrogen_treatment constr
_refine_ls_matrix_type full
_refine_ls_number_parameters 102
_refine_ls_number_reflns 2142
_refine_ls_number_restraints 75
_refine_ls_restrained_S_all 1.061
_refine_ls_R_factor_all 0.0598
_refine_ls_R_factor_gt 0.0482
_refine_ls_shift/su_max 0.001
_refine_ls_shift/su_mean 0.000
_refine_ls_structure_factor_coef Fsqd
_refine_ls_weighting_details 'w=1/[\s^2^(Fo^2^)+(0.0586P)^2^+5.7664P] where P=(Fo^2^+2Fc^2^)/3'
_refine_ls_weighting_scheme calc
_refine_ls_wR_factor_gt 0.1105
_refine_ls_wR_factor_ref 0.1160
_reflns_Friedel_coverage 0.000
_reflns_number_gt 1864
_reflns_number_total 2142
_reflns_threshold_expression 'I > 2\s(I)'
_cod_data_source_file d6cc00320f3.cif
_cod_data_source_block A6-iPr_Form-I_100K
_cod_depositor_comments 'Adding full bibliography for 7135552--7135555.cif.'
_cod_original_sg_symbol_H-M 'R -3'
_cod_database_code 7135554
_shelx_shelxl_version_number 2016/6
_shelx_space_group_comment
;
The symmetry employed for this shelxl refinement is uniquely defined
by the following loop, which should always be used as a source of
symmetry information in preference to the above space-group names.
They are only intended as comments.
;
_shelx_estimated_absorpt_t_max 0.997
_shelx_estimated_absorpt_t_min 0.985
_diffrn_oxdiff_digest_od_ed
;

;
_olex2_refinement_description
;
1. Fixed Uiso
 At 1.2 times of:
  All C(H) groups
 At 1.5 times of:
  All C(H,H,H) groups
2. Rigid body (RIGU) restrains
 C2, C1, S1, C3, C7, H3, C4, C6, H7, H4, C5, H6, C8, H8, C9, C10, H9A, H9B,
 H9C, H10A, H10B, H10C
 with sigma for 1-2 distances of 0.004 and sigma for 1-3 distances of 0.004
3.a Ternary CH refined with riding coordinates:
 C8(H8)
3.b Aromatic/amide H refined with riding coordinates:
 C3(H3), C4(H4), C6(H6), C7(H7)
3.c Idealised Me refined as rotating group:
 C9(H9A,H9B,H9C), C10(H10A,H10B,H10C)
;
_olex2_submission_special_instructions 'No special instructions were received'
_oxdiff_exptl_absorpt_empirical_details
;
Empirical correction (ABSPACK) includes:
- Absorption correction using spherical harmonics
- Frame scaling
;
_oxdiff_exptl_absorpt_empirical_full_max 1.128
_oxdiff_exptl_absorpt_empirical_full_min 0.937

loop_
_space_group_symop_operation_xyz
'x, y, z'
'-y, x-y, z'
'-x+y, -x, z'
'x+2/3, y+1/3, z+1/3'
'-y+2/3, x-y+1/3, z+1/3'
'-x+y+2/3, -x+1/3, z+1/3'
'x+1/3, y+2/3, z+2/3'
'-y+1/3, x-y+2/3, z+2/3'
'-x+y+1/3, -x+2/3, z+2/3'
'-x, -y, -z'
'y, -x+y, -z'
'x-y, x, -z'
'-x+2/3, -y+1/3, -z+1/3'
'y+2/3, -x+y+1/3, -z+1/3'
'x-y+2/3, x+1/3, -z+1/3'
'-x+1/3, -y+2/3, -z+2/3'
'y+1/3, -x+y+2/3, -z+2/3'
'x-y+1/3, x+2/3, -z+2/3'

loop_
_atom_site_label
_atom_site_type_symbol
_atom_site_fract_x
_atom_site_fract_y
_atom_site_fract_z
_atom_site_U_iso_or_equiv
_atom_site_adp_type
_atom_site_occupancy
_atom_site_site_symmetry_order
_atom_site_calc_flag
_atom_site_refinement_flags_posn
_atom_site_refinement_flags_adp
_atom_site_refinement_flags_occupancy
_atom_site_disorder_assembly
_atom_site_disorder_group
C1 C 0.71515(9) 0.40467(8) 0.83159(19) 0.0143(4) Uani 1 1 d . . . . .
S1 S 0.77496(2) 0.49463(2) 0.82681(5) 0.01654(15) Uani 1 1 d . . . . .
C2 C 0.82403(9) 0.50342(9) 0.6652(2) 0.0157(4) Uani 1 1 d . . . . .
C3 C 0.89041(9) 0.56075(9) 0.6588(2) 0.0200(4) Uani 1 1 d . . . . .
H3 H 0.908614 0.589698 0.740809 0.024 Uiso 1 1 calc R U . . .
C4 C 0.92934(9) 0.57463(9) 0.5300(2) 0.0202(4) Uani 1 1 d . . . . .
H4 H 0.973118 0.613710 0.526280 0.024 Uiso 1 1 calc R U . . .
C5 C 0.90468(9) 0.53170(9) 0.4065(2) 0.0178(4) Uani 1 1 d . . . . .
C6 C 0.83862(10) 0.47384(9) 0.4163(2) 0.0210(4) Uani 1 1 d . . . . .
H6 H 0.821182 0.443731 0.335904 0.025 Uiso 1 1 calc R U . . .
C7 C 0.79829(9) 0.46003(9) 0.5427(2) 0.0204(4) Uani 1 1 d . . . . .
H7 H 0.753986 0.421702 0.545421 0.025 Uiso 1 1 calc R U . . .
C8 C 0.94858(10) 0.54686(9) 0.2680(2) 0.0206(4) Uani 1 1 d . . . . .
H8 H 0.986365 0.594894 0.274573 0.025 Uiso 1 1 calc R U . . .
C9 C 0.98087(11) 0.50087(11) 0.2605(3) 0.0293(5) Uani 1 1 d . . . . .
H9A H 1.009395 0.508832 0.346415 0.044 Uiso 1 1 calc R U . . .
H9B H 1.008604 0.511551 0.172362 0.044 Uiso 1 1 calc R U . . .
H9C H 0.944958 0.453240 0.257986 0.044 Uiso 1 1 calc R U . . .
C10 C 0.90793(11) 0.54012(11) 0.1263(2) 0.0280(5) Uani 1 1 d . . . . .
H10A H 0.873184 0.492586 0.111916 0.042 Uiso 1 1 calc R U . . .
H10B H 0.938854 0.555771 0.042841 0.042 Uiso 1 1 calc R U . . .
H10C H 0.886221 0.567772 0.135172 0.042 Uiso 1 1 calc R U . . .

loop_
_atom_site_aniso_label
_atom_site_aniso_U_11
_atom_site_aniso_U_22
_atom_site_aniso_U_33
_atom_site_aniso_U_23
_atom_site_aniso_U_13
_atom_site_aniso_U_12
C1 0.0158(8) 0.0146(8) 0.0114(8) -0.0001(6) 0.0009(6) 0.0066(7)
S1 0.0163(2) 0.0132(2) 0.0180(2) -0.00101(16) 0.00151(16) 0.00573(17)
C2 0.0166(8) 0.0165(8) 0.0151(9) 0.0012(7) 0.0008(7) 0.0090(7)
C3 0.0181(9) 0.0184(9) 0.0197(10) -0.0046(7) -0.0026(7) 0.0064(7)
C4 0.0156(8) 0.0163(8) 0.0243(10) -0.0006(7) 0.0011(7) 0.0046(7)
C5 0.0207(9) 0.0172(8) 0.0176(9) 0.0028(7) 0.0011(7) 0.0112(7)
C6 0.0234(9) 0.0180(9) 0.0178(9) -0.0032(7) -0.0025(7) 0.0075(7)
C7 0.0183(9) 0.0167(8) 0.0208(10) 0.0003(7) -0.0010(7) 0.0046(7)
C8 0.0212(9) 0.0176(9) 0.0197(10) 0.0017(7) 0.0025(7) 0.0073(7)
C9 0.0310(11) 0.0300(11) 0.0307(12) 0.0030(9) 0.0094(9) 0.0180(9)
C10 0.0326(11) 0.0279(10) 0.0181(10) 0.0031(8) 0.0008(8) 0.0111(9)

loop_
_atom_type_symbol
_atom_type_description
_atom_type_scat_dispersion_real
_atom_type_scat_dispersion_imag
_atom_type_scat_source
C C 0.0033 0.0016 'International Tables Vol C Tables 4.2.6.8 and 6.1.1.4'
H H 0.0000 0.0000 'International Tables Vol C Tables 4.2.6.8 and 6.1.1.4'
S S 0.1246 0.1234 'International Tables Vol C Tables 4.2.6.8 and 6.1.1.4'

loop_
_geom_angle_atom_site_label_1
_geom_angle_atom_site_label_2
_geom_angle_atom_site_label_3
_geom_angle
_geom_angle_site_symmetry_1
_geom_angle_site_symmetry_3
_geom_angle_publ_flag
C1 C1 C1 119.945(12) 18_546 17_556 ?
C1 C1 S1 119.10(13) 18_546 . ?
C1 C1 S1 120.95(13) 17_556 . ?
C1 S1 C2 102.68(8) . . ?
C3 C2 S1 116.78(14) . . ?
C7 C2 S1 123.86(14) . . ?
C7 C2 C3 119.17(17) . . ?
C2 C3 H3 120.0 . . ?
C4 C3 C2 119.97(17) . . ?
C4 C3 H3 120.0 . . ?
C3 C4 H4 119.1 . . ?
C3 C4 C5 121.76(17) . . ?
C5 C4 H4 119.1 . . ?
C4 C5 C6 117.32(17) . . ?
C4 C5 C8 120.99(16) . . ?
C6 C5 C8 121.69(17) . . ?
C5 C6 H6 119.1 . . ?
C7 C6 C5 121.76(17) . . ?
C7 C6 H6 119.1 . . ?
C2 C7 H7 120.0 . . ?
C6 C7 C2 120.00(17) . . ?
C6 C7 H7 120.0 . . ?
C5 C8 H8 107.6 . . ?
C5 C8 C9 110.94(16) . . ?
C5 C8 C10 112.21(16) . . ?
C9 C8 H8 107.6 . . ?
C9 C8 C10 110.77(17) . . ?
C10 C8 H8 107.6 . . ?
C8 C9 H9A 109.5 . . ?
C8 C9 H9B 109.5 . . ?
C8 C9 H9C 109.5 . . ?
H9A C9 H9B 109.5 . . ?
H9A C9 H9C 109.5 . . ?
H9B C9 H9C 109.5 . . ?
C8 C10 H10A 109.5 . . ?
C8 C10 H10B 109.5 . . ?
C8 C10 H10C 109.5 . . ?
H10A C10 H10B 109.5 . . ?
H10A C10 H10C 109.5 . . ?
H10B C10 H10C 109.5 . . ?

loop_
_geom_bond_atom_site_label_1
_geom_bond_atom_site_label_2
_geom_bond_distance
_geom_bond_site_symmetry_2
_geom_bond_publ_flag
C1 C1 1.4089(16) 18_546 ?
C1 C1 1.4092(16) 17_556 ?
C1 S1 1.7711(17) . ?
S1 C2 1.7716(18) . ?
C2 C3 1.393(2) . ?
C2 C7 1.388(3) . ?
C3 H3 0.9300 . ?
C3 C4 1.388(3) . ?
C4 H4 0.9300 . ?
C4 C5 1.389(3) . ?
C5 C6 1.395(3) . ?
C5 C8 1.515(3) . ?
C6 H6 0.9300 . ?
C6 C7 1.386(3) . ?
C7 H7 0.9300 . ?
C8 H8 0.9800 . ?
C8 C9 1.523(3) . ?
C8 C10 1.528(3) . ?
C9 H9A 0.9600 . ?
C9 H9B 0.9600 . ?
C9 H9C 0.9600 . ?
C10 H10A 0.9600 . ?
C10 H10B 0.9600 . ?
C10 H10C 0.9600 . ?

loop_
_geom_torsion_atom_site_label_1
_geom_torsion_atom_site_label_2
_geom_torsion_atom_site_label_3
_geom_torsion_atom_site_label_4
_geom_torsion
_geom_torsion_site_symmetry_1
_geom_torsion_site_symmetry_2
_geom_torsion_site_symmetry_3
_geom_torsion_site_symmetry_4
_geom_torsion_publ_flag
C1 C1 S1 C2 -123.94(19) 18_546 . . . ?
C1 C1 S1 C2 57.4(2) 17_556 . . . ?
C1 S1 C2 C3 -156.13(14) . . . . ?
C1 S1 C2 C7 28.98(18) . . . . ?
S1 C2 C3 C4 -173.85(14) . . . . ?
S1 C2 C7 C6 175.04(14) . . . . ?
C2 C3 C4 C5 -1.6(3) . . . . ?
C3 C2 C7 C6 0.3(3) . . . . ?
C3 C4 C5 C6 0.4(3) . . . . ?
C3 C4 C5 C8 -178.65(17) . . . . ?
C4 C5 C6 C7 1.2(3) . . . . ?
C4 C5 C8 C9 101.4(2) . . . . ?
C4 C5 C8 C10 -134.07(18) . . . . ?
C5 C6 C7 C2 -1.6(3) . . . . ?
C6 C5 C8 C9 -77.5(2) . . . . ?
C6 C5 C8 C10 47.0(2) . . . . ?
C7 C2 C3 C4 1.3(3) . . . . ?
C8 C5 C6 C7 -179.76(17) . . . . ?
